data_8103574
loop_
_publ_author_name
'Maier, H. E.'
'Krischner, H.'
'Paulus, H.'

_publ_section_title
;
 Kristallstrukturen komplexer Alkali-Nickel-Azidhydrate
;
_journal_name_full 'Zeitschrift fuer Kristallographie (149,1979-)'
_journal_page_first 277
_journal_page_last 289
_journal_paper_doi 10.1524/zkri.1981.157.3-4.277
_journal_volume 157
_journal_year 1981
_chemical_formula_sum 'H4 N18 Ni O2 Rb4'
_chemical_name_systematic 'Rb4 Ni (N3)6 (H2 O)2'
_space_group_IT_number 2
_symmetry_space_group_name_Hall '-P 1'
_symmetry_space_group_name_H-M 'P -1'
_cell_angle_alpha 99.81
_cell_angle_beta 89.41
_cell_angle_gamma 94.91
_cell_formula_units_Z 2
_cell_length_a 6.7161
_cell_length_b 10.9837
_cell_length_c 11.8083
_cell_volume 855.176
_citation_journal_id_ASTM ZEKRDZ
_cod_data_source_file Maier_ZEKRDZ_1981_520.cif
_cod_data_source_block H4N18Ni1O2Rb4
_cod_depositor_comments
;
 Marking attached hydrogen atoms.

 Antanas Vaitkus,
 2016-12-31
;
_cod_original_cell_volume 855.1757
_cod_original_formula_sum 'H4 N18 Ni1 O2 Rb4'
_cod_database_code 8103574

loop_
_symmetry_equiv_pos_as_xyz
x,y,z
-x,-y,-z

loop_
_atom_site_label
_atom_site_type_symbol
_atom_site_fract_x
_atom_site_fract_y
_atom_site_fract_z
_atom_site_occupancy
_atom_site_U_iso_or_equiv
_atom_site_attached_hydrogens
Ni1 Ni+2 0.74 0.001 0.2499 1 0.0 0
Rb1 Rb+1 0.642 0.4926 0.1388 1 0.0 0
Rb2 Rb+1 0.1422 0.492 0.3585 1 0.0 0
Rb3 Rb+1 0.2629 0.0918 0.4329 1 0.0 0
Rb4 Rb+1 0.2269 0.9074 0.0699 1 0.0 0
N1 N 0.768 0.899 0.085 1 0.0 0
N2 N 0.666 0.806 0.055 1 0.0 0
N3 N 0.562 0.716 0.025 1 0.0 0
N4 N 0.717 0.105 0.414 1 0.0 0
N5 N 0.827 0.196 0.444 1 0.0 0
N6 N 0.938 0.284 0.473 1 0.0 0
N7 N 0.484 0.887 0.286 1 0.0 0
N8 N 0.489 0.791 0.315 1 0.0 0
N9 N 0.491 0.694 0.344 1 0.0 0
N10 N 0.934 0.891 0.321 1 0.0 0
N11 N 0.961 0.791 0.271 1 0.0 0
N12 N 0.989 0.692 0.222 1 0.0 0
N13 N 0.995 0.112 0.213 1 0.0 0
N14 N 0.975 0.209 0.179 1 0.0 0
N15 N 0.958 0.304 0.148 1 0.0 0
N16 N 0.546 0.112 0.179 1 0.0 0
N17 N 0.498 0.207 0.232 1 0.0 0
N18 N 0.448 0.301 0.283 1 0.0 0
O1 O-2 0.711 0.506 0.411 1 0.0 2
O2 O-2 0.215 0.507 0.092 1 0.0 2
